data_7012462
loop_
_publ_author_name
'Beckmann, Jens'
'Dakternieks, Dainis'
'Duthie, Andrew'
'Tiekink, Edward R. T.'

_publ_section_title
;
 Hydrolysis of (Me3SiCH2)PhSnCl2. Isomerisation of the dimeric
 tetraorganodistannoxane [(Me3SiCH2)Ph(Cl)SnOSn(Cl)Ph(CH2SiMe3)]2
;
_journal_issue 4
_journal_name_full 'Dalton Transactions'
_journal_page_first 755
_journal_paper_doi 10.1039/b211070a
_journal_year 2003
_chemical_formula_sum 'C40 H64 Cl4 O2 Si4 Sn4'
_chemical_formula_weight 1305.91
_space_group_IT_number 2
_symmetry_cell_setting triclinic
_symmetry_Int_Tables_number 2
_symmetry_space_group_name_Hall '-P 1'
_symmetry_space_group_name_H-M 'P -1'
_atom_sites_solution_hydrogens geom
_atom_sites_solution_primary direct
_atom_sites_solution_secondary difmap
_audit_creation_method SHELXL-97
_cell_angle_alpha 91.26(5)
_cell_angle_beta 100.37(3)
_cell_angle_gamma 93.14(4)
_cell_formula_units_Z 3
_cell_length_a 12.203(2)
_cell_length_b 27.565(12)
_cell_length_c 12.138(6)
_cell_measurement_reflns_used 25
_cell_measurement_temperature 173
_cell_measurement_theta_max 9.5
_cell_measurement_theta_min 7.2
_cell_volume 4008(3)
_computing_cell_refinement 'MSC/AFC Diffractometer Control'
_computing_data_collection 'MSC/AFC Diffractometer Control'
_computing_data_reduction 'teXsan for Windows (MSC, 1997)'
_computing_publication_material 'SHELXL-97 (Sheldrick, 1997)'
_computing_structure_refinement 'SHELXL-97 (Sheldrick, 1997)'
_computing_structure_solution
;
DIRDIF92 PATTY (Beurskens, 1992)
;
_diffrn_ambient_temperature 173
_diffrn_measured_fraction_theta_full 0.999
_diffrn_measured_fraction_theta_max 0.999
_diffrn_measurement_device 'Rigaku AFC7R'
_diffrn_measurement_method \w-2\q
_diffrn_orient_matrix_UB_11 0.03208
_diffrn_orient_matrix_UB_12 0.03274
_diffrn_orient_matrix_UB_13 0.03065
_diffrn_orient_matrix_UB_21 -0.00387
_diffrn_orient_matrix_UB_22 -0.01049
_diffrn_orient_matrix_UB_23 0.07762
_diffrn_orient_matrix_UB_31 0.07695
_diffrn_orient_matrix_UB_32 -0.01182
_diffrn_orient_matrix_UB_33 0.00762
_diffrn_radiation_detector 'scintillation counter'
_diffrn_radiation_monochromator graphite
_diffrn_radiation_source 'X-ray tube'
_diffrn_radiation_type 'Mo K\a'
_diffrn_radiation_wavelength 0.71069
_diffrn_reflns_av_R_equivalents 0.026
_diffrn_reflns_av_sigmaI/netI 0.048
_diffrn_reflns_limit_h_max 15
_diffrn_reflns_limit_h_min 0
_diffrn_reflns_limit_k_max 35
_diffrn_reflns_limit_k_min -35
_diffrn_reflns_limit_l_max 15
_diffrn_reflns_limit_l_min -15
_diffrn_reflns_number 19237
_diffrn_reflns_reduction_process 'Lp corrections applied'
_diffrn_reflns_theta_full 27.5
_diffrn_reflns_theta_max 27.5
_diffrn_reflns_theta_min 3.1
_diffrn_standards_decay_% 0
_diffrn_standards_interval_count 400
_diffrn_standards_number 3
_exptl_absorpt_coefficient_mu 2.167
_exptl_absorpt_correction_T_max 1
_exptl_absorpt_correction_T_min 0.742
_exptl_absorpt_correction_type
;
\DF (DIFABS; Walker & Stuart, 1983)
;
_exptl_crystal_colour colourless
_exptl_crystal_density_diffrn 1.623
_exptl_crystal_density_method 'not measured'
_exptl_crystal_description block
_exptl_crystal_F_000 1932
_exptl_crystal_size_max 0.31
_exptl_crystal_size_mid 0.18
_exptl_crystal_size_min 0.13
_refine_diff_density_max 4.23
_refine_diff_density_min -2.46
_refine_diff_density_rms 0.118
_refine_ls_extinction_method none
_refine_ls_goodness_of_fit_ref 1.01
_refine_ls_hydrogen_treatment mixed
_refine_ls_matrix_type full
_refine_ls_number_parameters 730
_refine_ls_number_reflns 18375
_refine_ls_number_restraints 0
_refine_ls_restrained_S_all 1.01
_refine_ls_R_factor_all 0.065
_refine_ls_R_factor_gt 0.033
_refine_ls_shift/su_max 0.001
_refine_ls_shift/su_mean 0.000
_refine_ls_structure_factor_coef Fsqd
_refine_ls_weighting_details 'calc w=1/[\s^2^(Fo^2^)+(0.0273P)^2^+10.4804P] where P=(Fo^2^+2Fc^2^)/3'
_refine_ls_weighting_scheme calc
_refine_ls_wR_factor_gt 0.078
_refine_ls_wR_factor_ref 0.088
_reflns_number_gt 13001
_reflns_number_total 18375
_reflns_threshold_expression I>2\s(I)
_cod_data_source_file b211070a.txt
_cod_data_source_block 4
_cod_original_sg_symbol_H-M P-1
_cod_database_code 7012462

loop_
_symmetry_equiv_pos_as_xyz
'x, y, z'
'-x, -y, -z'

loop_
_atom_site_label
_atom_site_type_symbol
_atom_site_fract_x
_atom_site_fract_y
_atom_site_fract_z
_atom_site_U_iso_or_equiv
_atom_site_adp_type
_atom_site_occupancy
_atom_site_symmetry_multiplicity
_atom_site_calc_flag
_atom_site_refinement_flags
_atom_site_disorder_assembly
_atom_site_disorder_group
Sn1 Sn 0.04515(2) 0.173932(10) 0.09643(2) 0.02206(6) Uani 1 1 d . . .
Sn2 Sn -0.16751(2) 0.124402(10) 0.19866(2) 0.02215(6) Uani 1 1 d . . .
Sn3 Sn 0.07232(2) 0.184656(11) 0.39651(2) 0.02500(7) Uani 1 1 d . . .
Sn4 Sn -0.20853(2) 0.124951(11) -0.10313(2) 0.02651(7) Uani 1 1 d . . .
Sn5 Sn 0.46635(3) 0.442499(11) 0.46037(3) 0.02710(7) Uani 1 1 d . . .
Sn6 Sn 0.73494(3) 0.475836(12) 0.66729(3) 0.03458(8) Uani 1 1 d . . .
Cl1 Cl 0.20762(9) 0.21738(4) 0.24894(9) 0.0293(2) Uani 1 1 d . . .
Cl2 Cl -0.34110(9) 0.09003(4) 0.04873(10) 0.0334(2) Uani 1 1 d . . .
Cl4 Cl -0.05223(10) 0.15585(5) -0.18499(10) 0.0391(3) Uani 1 1 d . . .
Cl3 Cl -0.07272(10) 0.14282(4) 0.47873(10) 0.0359(3) Uani 1 1 d . . .
Cl5 Cl 0.27667(10) 0.42709(4) 0.30836(10) 0.0383(3) Uani 1 1 d . . .
Cl6 Cl 0.70168(13) 0.39156(5) 0.59501(12) 0.0482(3) Uani 1 1 d . . .
Si1 Si 0.08174(13) 0.28435(5) -0.02341(11) 0.0355(3) Uani 1 1 d . . .
Si2 Si -0.37692(11) 0.18150(5) 0.30030(11) 0.0311(3) Uani 1 1 d . . .
Si3 Si 0.30186(11) 0.17587(5) 0.59210(11) 0.0336(3) Uani 1 1 d . . .
Si4 Si -0.32765(11) 0.02781(5) -0.27371(12) 0.0328(3) Uani 1 1 d . . .
Si5 Si 0.53807(12) 0.36075(5) 0.27480(12) 0.0335(3) Uani 1 1 d . . .
Si6 Si 1.01549(13) 0.48952(6) 0.73864(14) 0.0443(4) Uani 1 1 d . . .
O1 O -0.0032(2) 0.15689(10) 0.2452(2) 0.0225(6) Uani 1 1 d . . .
O2 O -0.1113(2) 0.13388(11) 0.0505(2) 0.0235(6) Uani 1 1 d . . .
O3 O 0.5905(3) 0.48910(11) 0.5632(3) 0.0292(7) Uani 1 1 d . . .
C1 C 0.1494(4) 0.12165(16) 0.0475(4) 0.0262(9) Uani 1 1 d . . .
C2 C 0.2635(4) 0.13120(18) 0.0589(4) 0.0343(11) Uani 1 1 d . . .
H2 H 0.2968 0.1610 0.0934 0.041 Uiso 1 1 calc R . .
C3 C 0.3300(4) 0.0974(2) 0.0203(5) 0.0423(12) Uani 1 1 d . . .
H3 H 0.4082 0.1043 0.0282 0.051 Uiso 1 1 calc R . .
C4 C 0.2823(5) 0.05435(19) -0.0289(4) 0.0417(12) Uani 1 1 d . . .
H4 H 0.3274 0.0314 -0.0557 0.050 Uiso 1 1 calc R . .
C5 C 0.1689(4) 0.04436(18) -0.0397(4) 0.0399(12) Uani 1 1 d . . .
H5 H 0.1361 0.0145 -0.0742 0.048 Uiso 1 1 calc R . .
C6 C 0.1025(4) 0.07736(17) -0.0011(4) 0.0323(10) Uani 1 1 d . . .
H6 H 0.0247 0.0698 -0.0076 0.039 Uiso 1 1 calc R . .
C7 C -0.0087(4) 0.24286(16) 0.0485(4) 0.0301(10) Uani 1 1 d . . .
H7A H -0.0822 0.2378 -0.0017 0.036 Uiso 1 1 calc R . .
H7B H -0.0213 0.2604 0.1168 0.036 Uiso 1 1 calc R . .
C8 C 0.1085(6) 0.3430(2) 0.0569(5) 0.0544(15) Uani 1 1 d . . .
H8A H 0.0373 0.3570 0.0617 0.082 Uiso 1 1 calc R . .
H8B H 0.1533 0.3655 0.0189 0.082 Uiso 1 1 calc R . .
H8C H 0.1491 0.3376 0.1325 0.082 Uiso 1 1 calc R . .
C9 C 0.0058(6) 0.2932(2) -0.1686(5) 0.0635(19) Uani 1 1 d . . .
H9A H -0.0075 0.2617 -0.2095 0.095 Uiso 1 1 calc R . .
H9B H 0.0508 0.3153 -0.2071 0.095 Uiso 1 1 calc R . .
H9C H -0.0658 0.3071 -0.1653 0.095 Uiso 1 1 calc R . .
C10 C 0.2176(5) 0.2583(2) -0.0317(5) 0.0522(15) Uani 1 1 d . . .
H10A H 0.2042 0.2272 -0.0740 0.078 Uiso 1 1 calc R . .
H10B H 0.2579 0.2531 0.0442 0.078 Uiso 1 1 calc R . .
H10C H 0.2622 0.2808 -0.0695 0.078 Uiso 1 1 calc R . .
C11 C -0.1350(4) 0.05489(15) 0.2636(4) 0.0263(9) Uani 1 1 d . . .
C12 C -0.2214(4) 0.02243(18) 0.2808(4) 0.0368(11) Uani 1 1 d . . .
H12 H -0.2967 0.0308 0.2608 0.044 Uiso 1 1 calc R . .
C13 C -0.1971(5) -0.0223(2) 0.3273(5) 0.0485(14) Uani 1 1 d . . .
H13 H -0.2560 -0.0444 0.3391 0.058 Uiso 1 1 calc R . .
C14 C -0.0887(5) -0.03452(19) 0.3562(5) 0.0469(14) Uani 1 1 d . . .
H14 H -0.0727 -0.0652 0.3875 0.056 Uiso 1 1 calc R . .
C15 C -0.0027(4) -0.00249(18) 0.3399(5) 0.0409(12) Uani 1 1 d . . .
H15 H 0.0725 -0.0109 0.3610 0.049 Uiso 1 1 calc R . .
C16 C -0.0260(4) 0.04205(17) 0.2928(4) 0.0322(10) Uani 1 1 d . . .
H16 H 0.0333 0.0638 0.2805 0.039 Uiso 1 1 calc R . .
C17 C -0.2496(3) 0.18698(16) 0.2335(4) 0.0273(9) Uani 1 1 d . . .
H17A H -0.1940 0.2091 0.2825 0.033 Uiso 1 1 calc R . .
H17B H -0.2709 0.2035 0.1619 0.033 Uiso 1 1 calc R . .
C18 C -0.4911(4) 0.2084(2) 0.2021(5) 0.0426(13) Uani 1 1 d . . .
H18A H -0.4690 0.2423 0.1893 0.064 Uiso 1 1 calc R . .
H18B H -0.5591 0.2074 0.2347 0.064 Uiso 1 1 calc R . .
H18C H -0.5054 0.1899 0.1307 0.064 Uiso 1 1 calc R . .
C19 C -0.4213(5) 0.1174(2) 0.3232(5) 0.0470(14) Uani 1 1 d . . .
H19A H -0.3620 0.1026 0.3747 0.070 Uiso 1 1 calc R . .
H19B H -0.4360 0.0990 0.2514 0.070 Uiso 1 1 calc R . .
H19C H -0.4894 0.1166 0.3555 0.070 Uiso 1 1 calc R . .
C20 C -0.3453(5) 0.2147(2) 0.4391(4) 0.0453(13) Uani 1 1 d . . .
H20A H -0.3218 0.2486 0.4287 0.068 Uiso 1 1 calc R . .
H20B H -0.2852 0.1993 0.4882 0.068 Uiso 1 1 calc R . .
H20C H -0.4123 0.2136 0.4733 0.068 Uiso 1 1 calc R . .
C21 C 0.0278(4) 0.25714(16) 0.4267(4) 0.0286(9) Uani 1 1 d . . .
C22 C -0.0389(4) 0.26464(18) 0.5061(4) 0.0345(10) Uani 1 1 d . . .
H22 H -0.0617 0.2380 0.5467 0.041 Uiso 1 1 calc R . .
C23 C -0.0729(5) 0.3112(2) 0.5268(5) 0.0470(14) Uani 1 1 d . . .
H23 H -0.1184 0.3163 0.5813 0.056 Uiso 1 1 calc R . .
C24 C -0.0396(5) 0.3495(2) 0.4671(5) 0.0476(14) Uani 1 1 d . . .
H24 H -0.0632 0.3811 0.4798 0.057 Uiso 1 1 calc R . .
C25 C 0.0269(5) 0.3424(2) 0.3900(5) 0.0482(14) Uani 1 1 d . . .
H25 H 0.0500 0.3693 0.3503 0.058 Uiso 1 1 calc R . .
C26 C 0.0614(4) 0.29648(18) 0.3686(4) 0.0371(11) Uani 1 1 d . . .
H26 H 0.1077 0.2920 0.3146 0.045 Uiso 1 1 calc R . .
C27 C 0.2087(4) 0.14496(16) 0.4688(4) 0.0302(10) Uani 1 1 d . . .
H27A H 0.1796 0.1134 0.4922 0.036 Uiso 1 1 calc R . .
H27B H 0.2538 0.1381 0.4107 0.036 Uiso 1 1 calc R . .
C28 C 0.3436(5) 0.2379(2) 0.5526(6) 0.0649(19) Uani 1 1 d . . .
H28A H 0.2772 0.2566 0.5337 0.097 Uiso 1 1 calc R . .
H28B H 0.3807 0.2357 0.4876 0.097 Uiso 1 1 calc R . .
H28C H 0.3950 0.2541 0.6157 0.097 Uiso 1 1 calc R . .
C29 C 0.2273(6) 0.1778(4) 0.7114(6) 0.091(3) Uani 1 1 d . . .
H29A H 0.1605 0.1962 0.6914 0.136 Uiso 1 1 calc R . .
H29B H 0.2764 0.1936 0.7765 0.136 Uiso 1 1 calc R . .
H29C H 0.2055 0.1446 0.7295 0.136 Uiso 1 1 calc R . .
C30 C 0.4287(5) 0.1414(2) 0.6265(6) 0.0613(18) Uani 1 1 d . . .
H30A H 0.4674 0.1411 0.5625 0.092 Uiso 1 1 calc R . .
H30B H 0.4076 0.1080 0.6435 0.092 Uiso 1 1 calc R . .
H30C H 0.4782 0.1569 0.6919 0.092 Uiso 1 1 calc R . .
C31 C -0.3093(4) 0.18576(18) -0.1407(4) 0.0348(11) Uani 1 1 d . . .
C32 C -0.3950(5) 0.1957(2) -0.0854(5) 0.0525(15) Uani 1 1 d . . .
H32 H -0.4144 0.1740 -0.0313 0.063 Uiso 1 1 calc R . .
C33 C -0.4532(6) 0.2374(3) -0.1085(6) 0.072(2) Uani 1 1 d . . .
H33 H -0.5118 0.2442 -0.0696 0.086 Uiso 1 1 calc R . .
C34 C -0.4268(6) 0.2686(2) -0.1863(6) 0.067(2) Uani 1 1 d . . .
H34 H -0.4663 0.2972 -0.2008 0.081 Uiso 1 1 calc R . .
C35 C -0.3422(6) 0.2587(2) -0.2446(6) 0.068(2) Uani 1 1 d . . .
H35 H -0.3245 0.2801 -0.3000 0.082 Uiso 1 1 calc R . .
C36 C -0.2839(5) 0.2175(2) -0.2211(5) 0.0518(15) Uani 1 1 d . . .
H36 H -0.2257 0.2107 -0.2606 0.062 Uiso 1 1 calc R . .
C37 C -0.2122(4) 0.05183(17) -0.1605(4) 0.0333(10) Uani 1 1 d . . .
H37A H -0.1411 0.0472 -0.1867 0.040 Uiso 1 1 calc R . .
H37B H -0.2128 0.0311 -0.0950 0.040 Uiso 1 1 calc R . .
C38 C -0.3293(5) 0.0661(2) -0.3981(5) 0.0520(14) Uani 1 1 d . . .
H38A H -0.3423 0.0997 -0.3782 0.078 Uiso 1 1 calc R . .
H38B H -0.3890 0.0536 -0.4587 0.078 Uiso 1 1 calc R . .
H38C H -0.2573 0.0653 -0.4231 0.078 Uiso 1 1 calc R . .
C39 C -0.4638(4) 0.0276(2) -0.2238(5) 0.0455(13) Uani 1 1 d . . .
H39A H -0.4784 0.0608 -0.2029 0.068 Uiso 1 1 calc R . .
H39B H -0.4607 0.0071 -0.1585 0.068 Uiso 1 1 calc R . .
H39C H -0.5237 0.0147 -0.2839 0.068 Uiso 1 1 calc R . .
C40 C -0.3022(5) -0.0359(2) -0.3128(5) 0.0527(15) Uani 1 1 d . . .
H40A H -0.3011 -0.0563 -0.2476 0.079 Uiso 1 1 calc R . .
H40B H -0.2302 -0.0364 -0.3378 0.079 Uiso 1 1 calc R . .
H40C H -0.3618 -0.0483 -0.3736 0.079 Uiso 1 1 calc R . .
C41 C 0.3914(4) 0.40981(16) 0.5881(4) 0.0322(10) Uani 1 1 d . . .
C42 C 0.4361(5) 0.4223(2) 0.6994(4) 0.0455(13) Uani 1 1 d . . .
H42 H 0.4981 0.4453 0.7167 0.055 Uiso 1 1 calc R . .
C43 C 0.3910(5) 0.4015(2) 0.7850(5) 0.0548(15) Uani 1 1 d . . .
H43 H 0.4239 0.4093 0.8608 0.066 Uiso 1 1 calc R . .
C44 C 0.2984(6) 0.3695(2) 0.7608(5) 0.0556(16) Uani 1 1 d . . .
H44 H 0.2666 0.3557 0.8197 0.067 Uiso 1 1 calc R . .
C45 C 0.2524(5) 0.3576(2) 0.6513(6) 0.0553(16) Uani 1 1 d . . .
H45 H 0.1881 0.3358 0.6345 0.066 Uiso 1 1 calc R . .
C46 C 0.2999(5) 0.3774(2) 0.5640(5) 0.0449(13) Uani 1 1 d . . .
H46 H 0.2689 0.3685 0.4884 0.054 Uiso 1 1 calc R . .
C47 C 0.5551(4) 0.42535(17) 0.3324(4) 0.0318(10) Uani 1 1 d . . .
H47A H 0.5323 0.4470 0.2695 0.038 Uiso 1 1 calc R . .
H47B H 0.6354 0.4331 0.3614 0.038 Uiso 1 1 calc R . .
C48 C 0.4517(5) 0.3585(2) 0.1314(5) 0.0509(14) Uani 1 1 d . . .
H48A H 0.4881 0.3794 0.0827 0.076 Uiso 1 1 calc R . .
H48B H 0.3778 0.3700 0.1350 0.076 Uiso 1 1 calc R . .
H48C H 0.4438 0.3250 0.1011 0.076 Uiso 1 1 calc R . .
C49 C 0.6806(5) 0.3404(2) 0.2689(5) 0.0454(13) Uani 1 1 d . . .
H49A H 0.7160 0.3616 0.2199 0.068 Uiso 1 1 calc R . .
H49B H 0.6747 0.3069 0.2392 0.068 Uiso 1 1 calc R . .
H49C H 0.7259 0.3422 0.3444 0.068 Uiso 1 1 calc R . .
C50 C 0.4688(5) 0.32101(18) 0.3675(5) 0.0497(15) Uani 1 1 d . . .
H50A H 0.5142 0.3222 0.4429 0.075 Uiso 1 1 calc R . .
H50B H 0.4609 0.2875 0.3372 0.075 Uiso 1 1 calc R . .
H50C H 0.3949 0.3325 0.3711 0.075 Uiso 1 1 calc R . .
C51 C 0.7084(5) 0.4638(2) 0.8328(4) 0.0415(12) Uani 1 1 d . . .
C52 C 0.6876(5) 0.5001(2) 0.9031(5) 0.0546(15) Uani 1 1 d . . .
H52 H 0.6856 0.5325 0.8783 0.066 Uiso 1 1 calc R . .
C53 C 0.6692(7) 0.4904(3) 1.0105(6) 0.073(2) Uani 1 1 d . . .
H53 H 0.6526 0.5161 1.0572 0.088 Uiso 1 1 calc R . .
C54 C 0.6746(6) 0.4444(3) 1.0496(6) 0.0662(19) Uani 1 1 d . . .
H54 H 0.6622 0.4380 1.1231 0.079 Uiso 1 1 calc R . .
C55 C 0.6983(6) 0.4073(3) 0.9808(5) 0.0671(19) Uani 1 1 d . . .
H55 H 0.7032 0.3752 1.0074 0.080 Uiso 1 1 calc R . .
C56 C 0.7148(5) 0.4168(2) 0.8726(5) 0.0532(15) Uani 1 1 d . . .
H56 H 0.7306 0.3911 0.8256 0.064 Uiso 1 1 calc R . .
C57 C 0.8936(4) 0.4909(2) 0.6209(4) 0.0398(12) Uani 1 1 d . . .
H57A H 0.9029 0.4668 0.5620 0.048 Uiso 1 1 calc R . .
H57B H 0.8943 0.5234 0.5879 0.048 Uiso 1 1 calc R . .
C58 C 1.1452(6) 0.5006(3) 0.6824(6) 0.071(2) Uani 1 1 d . . .
H58A H 1.1466 0.5331 0.6516 0.107 Uiso 1 1 calc R . .
H58B H 1.1480 0.4762 0.6232 0.107 Uiso 1 1 calc R . .
H58C H 1.2097 0.4982 0.7427 0.107 Uiso 1 1 calc R . .
C59 C 1.0061(6) 0.5365(3) 0.8487(6) 0.0670(19) Uani 1 1 d . . .
H59A H 0.9372 0.5302 0.8781 0.100 Uiso 1 1 calc R . .
H59B H 1.0058 0.5688 0.8162 0.100 Uiso 1 1 calc R . .
H59C H 1.0705 0.5354 0.9097 0.100 Uiso 1 1 calc R . .
C60 C 1.0165(6) 0.4282(3) 0.7975(7) 0.074(2) Uani 1 1 d . . .
H60A H 0.9483 0.4217 0.8281 0.111 Uiso 1 1 calc R . .
H60B H 1.0817 0.4266 0.8574 0.111 Uiso 1 1 calc R . .
H60C H 1.0200 0.4039 0.7383 0.111 Uiso 1 1 calc R . .

loop_
_atom_site_aniso_label
_atom_site_aniso_U_11
_atom_site_aniso_U_22
_atom_site_aniso_U_33
_atom_site_aniso_U_23
_atom_site_aniso_U_13
_atom_site_aniso_U_12
Sn1 0.01911(13) 0.02217(14) 0.02619(14) 0.00155(11) 0.00774(11) 0.00047(10)
Sn2 0.01913(13) 0.02233(14) 0.02621(14) 0.00186(11) 0.00746(11) 0.00069(11)
Sn3 0.02395(15) 0.02557(15) 0.02424(14) -0.00100(11) 0.00073(11) 0.00320(11)
Sn4 0.02506(15) 0.02781(15) 0.02504(15) -0.00246(11) 0.00067(11) 0.00128(12)
Sn5 0.03502(17) 0.01908(14) 0.02762(15) 0.00093(11) 0.00736(12) -0.00044(12)
Sn6 0.03716(18) 0.03321(18) 0.03147(17) 0.00151(13) 0.00011(14) 0.00533(14)
Cl1 0.0234(5) 0.0346(6) 0.0298(5) -0.0037(4) 0.0070(4) -0.0047(4)
Cl2 0.0219(5) 0.0423(6) 0.0346(6) -0.0029(5) 0.0045(4) -0.0057(5)
Cl3 0.0358(6) 0.0370(6) 0.0362(6) 0.0041(5) 0.0113(5) -0.0027(5)
Cl4 0.0364(6) 0.0464(7) 0.0365(6) 0.0052(5) 0.0127(5) -0.0013(5)
Cl5 0.0396(6) 0.0287(6) 0.0422(7) -0.0038(5) -0.0030(5) -0.0001(5)
Cl6 0.0620(9) 0.0329(6) 0.0475(7) -0.0032(5) 0.0023(6) 0.0105(6)
Si1 0.0480(8) 0.0252(6) 0.0325(7) 0.0040(5) 0.0071(6) -0.0043(6)
Si2 0.0246(6) 0.0345(7) 0.0363(7) -0.0047(5) 0.0118(5) 0.0014(5)
Si3 0.0279(7) 0.0383(7) 0.0324(7) 0.0019(6) -0.0005(5) 0.0022(6)
Si4 0.0276(6) 0.0324(7) 0.0368(7) -0.0046(6) 0.0032(5) -0.0010(5)
Si5 0.0373(7) 0.0283(7) 0.0363(7) -0.0042(5) 0.0125(6) -0.0021(6)
Si6 0.0395(8) 0.0488(9) 0.0457(9) 0.0046(7) 0.0098(7) 0.0050(7)
O1 0.0192(14) 0.0272(15) 0.0208(14) 0.0003(11) 0.0044(11) -0.0021(12)
O2 0.0186(14) 0.0282(15) 0.0240(14) 0.0001(12) 0.0054(11) -0.0021(12)
O3 0.0334(17) 0.0223(15) 0.0298(16) 0.0022(12) 0.0002(13) 0.0019(13)
C1 0.025(2) 0.025(2) 0.029(2) -0.0003(17) 0.0066(17) 0.0038(17)
C2 0.024(2) 0.034(3) 0.045(3) -0.009(2) 0.008(2) -0.0012(19)
C3 0.027(2) 0.048(3) 0.053(3) -0.010(3) 0.011(2) 0.006(2)
C4 0.044(3) 0.040(3) 0.043(3) -0.009(2) 0.009(2) 0.017(2)
C5 0.043(3) 0.028(2) 0.047(3) -0.007(2) 0.003(2) 0.003(2)
C6 0.027(2) 0.030(2) 0.037(3) -0.0007(19) 0.0015(19) 0.0007(19)
C7 0.037(3) 0.023(2) 0.031(2) 0.0050(18) 0.0071(19) 0.0031(19)
C8 0.069(4) 0.034(3) 0.059(4) -0.006(3) 0.013(3) -0.007(3)
C9 0.081(5) 0.057(4) 0.044(3) 0.019(3) -0.006(3) -0.023(3)
C10 0.064(4) 0.042(3) 0.059(4) 0.014(3) 0.034(3) -0.002(3)
C11 0.026(2) 0.022(2) 0.031(2) 0.0029(17) 0.0060(17) 0.0009(17)
C12 0.027(2) 0.032(3) 0.052(3) 0.007(2) 0.009(2) -0.001(2)
C13 0.044(3) 0.035(3) 0.070(4) 0.018(3) 0.022(3) -0.005(2)
C14 0.055(3) 0.031(3) 0.057(3) 0.019(2) 0.014(3) 0.005(2)
C15 0.037(3) 0.033(3) 0.053(3) 0.010(2) 0.006(2) 0.009(2)
C16 0.029(2) 0.027(2) 0.040(3) 0.0055(19) 0.006(2) 0.0008(19)
C17 0.022(2) 0.026(2) 0.036(2) 0.0013(18) 0.0126(18) 0.0004(17)
C18 0.024(2) 0.052(3) 0.051(3) -0.015(3) 0.005(2) 0.005(2)
C19 0.056(3) 0.042(3) 0.051(3) 0.001(2) 0.033(3) -0.006(3)
C20 0.042(3) 0.056(3) 0.041(3) -0.008(3) 0.017(2) 0.004(3)
C21 0.026(2) 0.027(2) 0.032(2) -0.0039(18) 0.0011(18) 0.0043(18)
C22 0.034(3) 0.033(3) 0.038(3) -0.004(2) 0.010(2) 0.005(2)
C23 0.042(3) 0.050(3) 0.050(3) -0.014(3) 0.010(3) 0.013(3)
C24 0.049(3) 0.037(3) 0.056(3) -0.007(3) 0.006(3) 0.014(3)
C25 0.055(4) 0.033(3) 0.057(4) 0.003(2) 0.011(3) 0.008(3)
C26 0.042(3) 0.032(3) 0.039(3) -0.003(2) 0.014(2) 0.006(2)
C27 0.031(2) 0.027(2) 0.031(2) 0.0012(18) -0.0001(19) 0.0058(19)
C28 0.057(4) 0.040(3) 0.083(5) 0.005(3) -0.025(3) -0.006(3)
C29 0.069(5) 0.156(9) 0.048(4) -0.026(5) 0.021(4) -0.012(5)
C30 0.043(3) 0.057(4) 0.074(4) 0.006(3) -0.019(3) 0.010(3)
C31 0.038(3) 0.033(2) 0.030(2) -0.0020(19) -0.003(2) 0.008(2)
C32 0.055(4) 0.063(4) 0.043(3) 0.008(3) 0.008(3) 0.033(3)
C33 0.074(5) 0.087(5) 0.055(4) 0.001(4) 0.002(3) 0.052(4)
C34 0.074(5) 0.054(4) 0.065(4) -0.002(3) -0.019(4) 0.032(4)
C35 0.067(4) 0.048(4) 0.082(5) 0.023(3) -0.009(4) 0.011(3)
C36 0.045(3) 0.053(4) 0.054(4) 0.014(3) -0.003(3) 0.007(3)
C37 0.030(2) 0.029(2) 0.039(3) -0.005(2) 0.001(2) 0.0033(19)
C38 0.054(4) 0.059(4) 0.044(3) 0.011(3) 0.009(3) 0.008(3)
C39 0.030(3) 0.053(3) 0.054(3) -0.001(3) 0.009(2) 0.002(2)
C40 0.047(3) 0.038(3) 0.073(4) -0.020(3) 0.013(3) -0.005(3)
C41 0.039(3) 0.022(2) 0.038(3) 0.0036(19) 0.014(2) 0.0026(19)
C42 0.051(3) 0.047(3) 0.038(3) 0.004(2) 0.011(2) -0.009(3)
C43 0.061(4) 0.067(4) 0.038(3) 0.012(3) 0.013(3) 0.002(3)
C44 0.070(4) 0.050(4) 0.058(4) 0.021(3) 0.037(3) 0.009(3)
C45 0.056(4) 0.046(3) 0.071(4) 0.002(3) 0.036(3) -0.012(3)
C46 0.050(3) 0.041(3) 0.046(3) 0.002(2) 0.016(3) -0.004(2)
C47 0.034(2) 0.029(2) 0.033(2) 0.0003(19) 0.009(2) -0.0028(19)
C48 0.046(3) 0.058(4) 0.047(3) -0.014(3) 0.007(3) -0.006(3)
C49 0.046(3) 0.044(3) 0.051(3) 0.000(3) 0.018(3) 0.009(3)
C50 0.066(4) 0.025(3) 0.067(4) -0.002(2) 0.038(3) -0.002(2)
C51 0.043(3) 0.041(3) 0.039(3) 0.003(2) 0.005(2) -0.001(2)
C52 0.067(4) 0.058(4) 0.042(3) 0.004(3) 0.018(3) 0.009(3)
C53 0.090(6) 0.089(6) 0.044(4) -0.012(4) 0.022(4) -0.003(4)
C54 0.068(5) 0.084(5) 0.047(4) 0.022(4) 0.015(3) -0.011(4)
C55 0.093(5) 0.063(4) 0.043(3) 0.014(3) 0.009(3) -0.011(4)
C56 0.066(4) 0.054(4) 0.041(3) 0.008(3) 0.014(3) 0.001(3)
C57 0.032(3) 0.048(3) 0.042(3) 0.000(2) 0.013(2) 0.003(2)
C58 0.056(4) 0.108(6) 0.050(4) 0.007(4) 0.008(3) 0.006(4)
C59 0.058(4) 0.083(5) 0.056(4) -0.014(4) 0.002(3) 0.006(4)
C60 0.062(4) 0.068(5) 0.096(6) 0.030(4) 0.014(4) 0.017(4)

loop_
_atom_type_symbol
_atom_type_description
_atom_type_scat_dispersion_real
_atom_type_scat_dispersion_imag
_atom_type_scat_source
C C 0.0033 0.0016 'International Tables Vol C Tables 4.2.6.8 and 6.1.1.4'
H H 0.0000 0.0000 'International Tables Vol C Tables 4.2.6.8 and 6.1.1.4'
Cl Cl 0.1484 0.1585 'International Tables Vol C Tables 4.2.6.8 and 6.1.1.4'
Si Si 0.0817 0.0704 'International Tables Vol C Tables 4.2.6.8 and 6.1.1.4'
Sn Sn -0.6537 1.4246 'International Tables Vol C Tables 4.2.6.8 and 6.1.1.4'
O O 0.0106 0.0060 'International Tables Vol C Tables 4.2.6.8 and 6.1.1.4'

loop_
_geom_angle_atom_site_label_1
_geom_angle_atom_site_label_2
_geom_angle_atom_site_label_3
_geom_angle
_geom_angle_site_symmetry_1
_geom_angle_site_symmetry_3
_geom_angle_publ_flag
O1 Sn1 C7 109.45(15) . . ?
O1 Sn1 C1 111.38(15) . . ?
C7 Sn1 C1 138.65(18) . . ?
O1 Sn1 O2 74.72(11) . . ?
C7 Sn1 O2 97.89(16) . . ?
C1 Sn1 O2 98.78(15) . . ?
O1 Sn1 Cl1 77.10(9) . . ?
C7 Sn1 Cl1 89.02(14) . . ?
C1 Sn1 Cl1 93.74(13) . . ?
O2 Sn1 Cl1 151.71(8) . . ?
O2 Sn2 C17 108.24(15) . . ?
O2 Sn2 C11 112.02(15) . . ?
C17 Sn2 C11 139.61(17) . . ?
O2 Sn2 O1 74.84(11) . . ?
C17 Sn2 O1 95.70(14) . . ?
C11 Sn2 O1 97.68(15) . . ?
O2 Sn2 Cl2 77.78(9) . . ?
C17 Sn2 Cl2 92.28(13) . . ?
C11 Sn2 Cl2 92.97(13) . . ?
O1 Sn2 Cl2 152.62(8) . . ?
O1 Sn3 C27 112.51(15) . . ?
O1 Sn3 C21 112.57(15) . . ?
C27 Sn3 C21 132.27(17) . . ?
O1 Sn3 Cl3 88.82(9) . . ?
C27 Sn3 Cl3 98.77(14) . . ?
C21 Sn3 Cl3 97.03(13) . . ?
O1 Sn3 Cl1 75.04(9) . . ?
C27 Sn3 Cl1 85.87(14) . . ?
C21 Sn3 Cl1 91.14(14) . . ?
Cl3 Sn3 Cl1 163.73(4) . . ?
O2 Sn4 C37 110.03(16) . . ?
O2 Sn4 C31 110.90(15) . . ?
C37 Sn4 C31 136.62(18) . . ?
O2 Sn4 Cl4 89.05(9) . . ?
C37 Sn4 Cl4 97.81(15) . . ?
C31 Sn4 Cl4 96.62(15) . . ?
O2 Sn4 Cl2 74.28(9) . . ?
C37 Sn4 Cl2 85.88(15) . . ?
C31 Sn4 Cl2 91.76(15) . . ?
Cl4 Sn4 Cl2 163.14(4) . . ?
O3 Sn5 C47 108.93(16) 2_666 . ?
O3 Sn5 C41 108.30(16) 2_666 . ?
C47 Sn5 C41 141.61(18) . . ?
O3 Sn5 O3 75.48(14) 2_666 . ?
C47 Sn5 O3 99.06(16) . . ?
C41 Sn5 O3 98.93(16) . . ?
O3 Sn5 Cl5 76.62(10) 2_666 . ?
C47 Sn5 Cl5 87.94(14) . . ?
C41 Sn5 Cl5 91.75(14) . . ?
O3 Sn5 Cl5 152.02(9) . . ?
O3 Sn6 C51 111.43(18) . . ?
O3 Sn6 C57 121.61(17) . . ?
C51 Sn6 C57 125.2(2) . . ?
O3 Sn6 Cl6 86.20(10) . . ?
C51 Sn6 Cl6 97.89(16) . . ?
C57 Sn6 Cl6 98.32(16) . . ?
O3 Sn6 Cl5 76.83(10) . 2_666 ?
C51 Sn6 Cl5 92.55(16) . 2_666 ?
C57 Sn6 Cl5 86.98(16) . 2_666 ?
Cl6 Sn6 Cl5 162.45(5) . 2_666 ?
Sn1 Cl1 Sn3 82.78(5) . . ?
Sn2 Cl2 Sn4 82.58(5) . . ?
Sn5 Cl5 Sn6 83.45(6) . 2_666 ?
C8 Si1 C10 108.9(3) . . ?
C8 Si1 C9 110.8(3) . . ?
C10 Si1 C9 108.7(3) . . ?
C8 Si1 C7 108.5(3) . . ?
C10 Si1 C7 111.9(2) . . ?
C9 Si1 C7 108.1(3) . . ?
C19 Si2 C18 108.5(3) . . ?
C19 Si2 C20 108.3(3) . . ?
C18 Si2 C20 112.1(2) . . ?
C19 Si2 C17 113.0(2) . . ?
C18 Si2 C17 106.5(2) . . ?
C20 Si2 C17 108.5(2) . . ?
C30 Si3 C29 110.8(4) . . ?
C30 Si3 C28 108.4(3) . . ?
C29 Si3 C28 111.4(4) . . ?
C30 Si3 C27 108.3(3) . . ?
C29 Si3 C27 109.3(3) . . ?
C28 Si3 C27 108.5(3) . . ?
C40 Si4 C38 109.0(3) . . ?
C40 Si4 C37 109.3(2) . . ?
C38 Si4 C37 108.6(3) . . ?
C40 Si4 C39 108.5(3) . . ?
C38 Si4 C39 111.2(3) . . ?
C37 Si4 C39 110.2(2) . . ?
C50 Si5 C48 109.5(3) . . ?
C50 Si5 C49 110.3(3) . . ?
C48 Si5 C49 110.0(3) . . ?
C50 Si5 C47 110.1(2) . . ?
C48 Si5 C47 109.5(3) . . ?
C49 Si5 C47 107.4(2) . . ?
C58 Si6 C60 108.2(4) . . ?
C58 Si6 C57 108.8(3) . . ?
C60 Si6 C57 108.6(3) . . ?
C58 Si6 C59 110.3(4) . . ?
C60 Si6 C59 110.5(4) . . ?
C57 Si6 C59 110.4(3) . . ?
Sn3 O1 Sn1 124.49(14) . . ?
Sn3 O1 Sn2 128.09(14) . . ?
Sn1 O1 Sn2 104.93(12) . . ?
Sn4 O2 Sn2 124.41(14) . . ?
Sn4 O2 Sn1 128.31(14) . . ?
Sn2 O2 Sn1 104.77(13) . . ?
Sn6 O3 Sn5 123.08(15) . 2_666 ?
Sn6 O3 Sn5 132.39(15) . . ?
Sn5 O3 Sn5 104.52(13) 2_666 . ?
C6 C1 C2 118.8(4) . . ?
C6 C1 Sn1 119.8(3) . . ?
C2 C1 Sn1 121.4(3) . . ?
C1 C2 C3 120.6(5) . . ?
C4 C3 C2 119.8(5) . . ?
C3 C4 C5 119.9(5) . . ?
C4 C5 C6 120.6(5) . . ?
C5 C6 C1 120.1(4) . . ?
Si1 C7 Sn1 119.4(2) . . ?
C16 C11 C12 119.3(4) . . ?
C16 C11 Sn2 119.4(3) . . ?
C12 C11 Sn2 121.2(3) . . ?
C13 C12 C11 119.9(5) . . ?
C14 C13 C12 120.3(5) . . ?
C13 C14 C15 120.2(5) . . ?
C14 C15 C16 119.9(5) . . ?
C11 C16 C15 120.4(5) . . ?
Si2 C17 Sn2 120.5(2) . . ?
C26 C21 C22 119.2(4) . . ?
C26 C21 Sn3 122.5(3) . . ?
C22 C21 Sn3 118.3(4) . . ?
C21 C22 C23 120.5(5) . . ?
C24 C23 C22 119.3(5) . . ?
C25 C24 C23 120.4(5) . . ?
C24 C25 C26 121.0(5) . . ?
C21 C26 C25 119.6(5) . . ?
Si3 C27 Sn3 114.9(2) . . ?
C32 C31 C36 118.9(5) . . ?
C32 C31 Sn4 122.7(4) . . ?
C36 C31 Sn4 118.4(4) . . ?
C31 C32 C33 120.2(6) . . ?
C34 C33 C32 120.6(7) . . ?
C33 C34 C35 120.0(6) . . ?
C36 C35 C34 119.4(7) . . ?
C31 C36 C35 120.9(6) . . ?
Si4 C37 Sn4 119.5(2) . . ?
C46 C41 C42 119.2(5) . . ?
C46 C41 Sn5 122.2(4) . . ?
C42 C41 Sn5 118.5(4) . . ?
C43 C42 C41 120.5(5) . . ?
C44 C43 C42 120.2(6) . . ?
C45 C44 C43 119.8(5) . . ?
C44 C45 C46 120.2(6) . . ?
C41 C46 C45 120.0(6) . . ?
Si5 C47 Sn5 117.2(2) . . ?
C52 C51 C56 118.3(5) . . ?
C52 C51 Sn6 123.0(4) . . ?
C56 C51 Sn6 118.6(4) . . ?
C51 C52 C53 121.1(6) . . ?
C54 C53 C52 120.8(7) . . ?
C53 C54 C55 119.1(6) . . ?
C54 C55 C56 120.2(7) . . ?
C55 C56 C51 120.5(6) . . ?
Si6 C57 Sn6 114.7(3) . . ?

loop_
_geom_bond_atom_site_label_1
_geom_bond_atom_site_label_2
_geom_bond_distance
_geom_bond_site_symmetry_2
_geom_bond_publ_flag
Sn1 O1 2.055(3) . ?
Sn1 C7 2.104(4) . ?
Sn1 C1 2.117(4) . ?
Sn1 O2 2.129(3) . ?
Sn1 Cl1 2.6670(17) . ?
Sn2 O2 2.054(3) . ?
Sn2 C17 2.114(4) . ?
Sn2 C11 2.118(4) . ?
Sn2 O1 2.124(3) . ?
Sn2 Cl2 2.6483(16) . ?
Sn3 O1 2.015(3) . ?
Sn3 C27 2.110(4) . ?
Sn3 C21 2.140(4) . ?
Sn3 Cl3 2.4335(15) . ?
Sn3 Cl1 2.7785(15) . ?
Sn4 O2 2.024(3) . ?
Sn4 C37 2.113(5) . ?
Sn4 C31 2.142(5) . ?
Sn4 Cl4 2.4274(14) . ?
Sn4 Cl2 2.8147(16) . ?
Sn5 O3 2.053(3) 2_666 ?
Sn5 C47 2.106(5) . ?
Sn5 C41 2.130(5) . ?
Sn5 O3 2.130(3) . ?
Sn5 Cl5 2.6951(16) . ?
Sn6 O3 2.031(3) . ?
Sn6 C51 2.123(5) . ?
Sn6 C57 2.134(5) . ?
Sn6 Cl6 2.4514(19) . ?
Sn6 Cl5 2.6999(17) 2_666 ?
Cl5 Sn6 2.6999(17) 2_666 ?
Si1 C8 1.852(6) . ?
Si1 C10 1.861(6) . ?
Si1 C9 1.865(6) . ?
Si1 C7 1.882(5) . ?
Si2 C19 1.862(5) . ?
Si2 C18 1.863(5) . ?
Si2 C20 1.867(5) . ?
Si2 C17 1.877(4) . ?
Si3 C30 1.849(6) . ?
Si3 C29 1.844(7) . ?
Si3 C28 1.855(6) . ?
Si3 C27 1.866(5) . ?
Si4 C40 1.865(5) . ?
Si4 C38 1.860(6) . ?
Si4 C37 1.864(5) . ?
Si4 C39 1.867(5) . ?
Si5 C50 1.864(5) . ?
Si5 C48 1.863(6) . ?
Si5 C49 1.870(5) . ?
Si5 C47 1.886(5) . ?
Si6 C58 1.846(7) . ?
Si6 C60 1.849(7) . ?
Si6 C57 1.871(5) . ?
Si6 C59 1.863(7) . ?
O3 Sn5 2.053(3) 2_666 ?
C1 C6 1.391(6) . ?
C1 C2 1.384(6) . ?
C2 C3 1.395(6) . ?
C3 C4 1.369(7) . ?
C4 C5 1.378(7) . ?
C5 C6 1.379(7) . ?
C11 C16 1.381(6) . ?
C11 C12 1.392(6) . ?
C12 C13 1.391(7) . ?
C13 C14 1.369(8) . ?
C14 C15 1.379(7) . ?
C15 C16 1.388(6) . ?
C21 C26 1.389(7) . ?
C21 C22 1.388(6) . ?
C22 C23 1.401(7) . ?
C23 C24 1.378(8) . ?
C24 C25 1.362(8) . ?
C25 C26 1.390(7) . ?
C31 C32 1.376(7) . ?
C31 C36 1.389(8) . ?
C32 C33 1.393(8) . ?
C33 C34 1.360(10) . ?
C34 C35 1.388(10) . ?
C35 C36 1.382(8) . ?
C41 C46 1.375(7) . ?
C41 C42 1.391(7) . ?
C42 C43 1.381(8) . ?
C43 C44 1.380(9) . ?
C44 C45 1.371(9) . ?
C45 C46 1.403(8) . ?
C51 C52 1.364(8) . ?
C51 C56 1.392(8) . ?
C52 C53 1.392(9) . ?
C53 C54 1.362(10) . ?
C54 C55 1.382(10) . ?
C55 C56 1.393(8) . ?
